data_4303734
loop_
_publ_author_name
'Haisheng Lin'
'Xiaomeng Wu'
'Paul A. Maggard'

_publ_section_title
;
Ligand-Based Modification of the Structures and Optical Properties of New
Silver(I)-Rhenate(VII) Oxide/Organic Hybrid Solids
;
_journal_name_full 'Inorganic Chemistry'
_journal_page_first 11265
_journal_page_last 11276
_journal_paper_doi 10.1021/ic901749r
_journal_volume 48
_journal_year 2009
_chemical_formula_moiety 'C56 H40 Ag2 N16, 2(O4 Re)'
_chemical_formula_sum 'C56 H40 Ag2 N16 O8 Re2'
_chemical_formula_weight 1653.20
_chemical_name_systematic
; 
 ? 
;
_space_group_IT_number 2
_symmetry_cell_setting triclinic
_symmetry_space_group_name_Hall '-P 1'
_symmetry_space_group_name_H-M 'P -1'
_atom_sites_solution_hydrogens geom
_atom_sites_solution_primary direct
_atom_sites_solution_secondary difmap
_audit_creation_method SHELXL-97
_cell_angle_alpha 102.678(3)
_cell_angle_beta 105.191(3)
_cell_angle_gamma 104.828(2)
_cell_formula_units_Z 1
_cell_length_a 9.7798(5)
_cell_length_b 10.9114(5)
_cell_length_c 14.0695(10)
_cell_measurement_reflns_used 3314
_cell_measurement_temperature 296(2)
_cell_measurement_theta_max 23.26
_cell_measurement_theta_min 2.88
_cell_volume 1332.96(14)
_computing_cell_refinement 'Bruker SMART'
_computing_data_collection 'Bruker SMART'
_computing_data_reduction 'Bruker SAINT'
_computing_molecular_graphics 'Bruker SHELXTL'
_computing_publication_material 'Bruker SHELXTL'
_computing_structure_refinement 'SHELXL-97 (Sheldrick, 1997)'
_computing_structure_solution 'SHELXS-97 (Sheldrick, 1990)'
_diffrn_ambient_temperature 296(2)
_diffrn_measured_fraction_theta_full 0.993
_diffrn_measured_fraction_theta_max 0.993
_diffrn_measurement_device_type 'CCD area detector'
_diffrn_measurement_method 'phi and omega scans'
_diffrn_radiation_monochromator graphite
_diffrn_radiation_source 'fine-focus sealed tube'
_diffrn_radiation_type MoK\a
_diffrn_radiation_wavelength 0.71073
_diffrn_reflns_av_R_equivalents 0.0635
_diffrn_reflns_av_sigmaI/netI 0.0664
_diffrn_reflns_limit_h_max 12
_diffrn_reflns_limit_h_min -12
_diffrn_reflns_limit_k_max 13
_diffrn_reflns_limit_k_min -13
_diffrn_reflns_limit_l_max 17
_diffrn_reflns_limit_l_min -16
_diffrn_reflns_number 20900
_diffrn_reflns_theta_full 25.98
_diffrn_reflns_theta_max 25.98
_diffrn_reflns_theta_min 2.03
_exptl_absorpt_coefficient_mu 5.324
_exptl_absorpt_correction_T_max 0.8566
_exptl_absorpt_correction_T_min 0.3600
_exptl_absorpt_correction_type empirical
_exptl_absorpt_process_details SADABS
_exptl_crystal_colour yellow
_exptl_crystal_density_diffrn 2.059
_exptl_crystal_density_method 'not measured'
_exptl_crystal_description plate
_exptl_crystal_F_000 796
_exptl_crystal_size_max 0.20
_exptl_crystal_size_mid 0.18
_exptl_crystal_size_min 0.03
_refine_diff_density_max 1.633
_refine_diff_density_min -1.088
_refine_diff_density_rms 0.161
_refine_ls_extinction_coef 0.0006(2)
_refine_ls_extinction_expression Fc^*^=kFc[1+0.001xFc^2^\l^3^/sin(2\q)]^-1/4^
_refine_ls_extinction_method SHELXL
_refine_ls_goodness_of_fit_ref 1.034
_refine_ls_hydrogen_treatment constr
_refine_ls_matrix_type full
_refine_ls_number_parameters 380
_refine_ls_number_reflns 5195
_refine_ls_number_restraints 0
_refine_ls_restrained_S_all 1.034
_refine_ls_R_factor_all 0.0623
_refine_ls_R_factor_gt 0.0403
_refine_ls_shift/su_max 0.014
_refine_ls_shift/su_mean 0.002
_refine_ls_structure_factor_coef Fsqd
_refine_ls_weighting_details 'calc w=1/[\s^2^(Fo^2^)+(0.0350P)^2^+0.0000P] where P=(Fo^2^+2Fc^2^)/3'
_refine_ls_weighting_scheme calc
_refine_ls_wR_factor_gt 0.0774
_refine_ls_wR_factor_ref 0.0867
_reflns_number_gt 3857
_reflns_number_total 5195
_reflns_threshold_expression >2sigma(I)
_cod_data_source_file ic901749r_si_002_1.cif
_cod_data_source_block 1
_cod_original_cell_volume 1332.96(13)
_cod_database_code 4303734

loop_
_symmetry_equiv_pos_as_xyz
'x, y, z'
'-x, -y, -z'

loop_
_atom_site_label
_atom_site_type_symbol
_atom_site_fract_x
_atom_site_fract_y
_atom_site_fract_z
_atom_site_U_iso_or_equiv
_atom_site_adp_type
_atom_site_occupancy
_atom_site_symmetry_multiplicity
_atom_site_calc_flag
_atom_site_refinement_flags
_atom_site_disorder_assembly
_atom_site_disorder_group
Ag1 Ag 0.55214(6) 0.08787(5) 0.73624(4) 0.03832(16) Uani 1 1 d . . .
Re1 Re 0.08033(3) 0.18496(3) 0.27105(2) 0.03542(12) Uani 1 1 d . . .
O1 O -0.0670(6) 0.2196(5) 0.2000(4) 0.0575(14) Uani 1 1 d . . .
O2 O 0.0056(6) 0.0413(5) 0.2986(4) 0.0626(16) Uani 1 1 d . . .
O3 O 0.1792(6) 0.3138(6) 0.3805(4) 0.0810(19) Uani 1 1 d . . .
O4 O 0.1954(7) 0.1594(5) 0.2035(6) 0.090(2) Uani 1 1 d . . .
N1 N 0.7662(5) 0.1549(5) 0.8939(4) 0.0263(12) Uani 1 1 d . . .
N2 N 1.0005(5) 0.3715(5) 1.0442(4) 0.0264(12) Uani 1 1 d . . .
N3 N 0.7067(6) 0.4875(5) 1.0662(4) 0.0319(13) Uani 1 1 d . . .
N4 N 0.4733(5) 0.1411(4) 0.8847(4) 0.0245(11) Uani 1 1 d . . .
N5 N 0.6491(6) -0.0052(5) 0.6047(4) 0.0302(12) Uani 1 1 d . . .
N6 N 0.7455(6) -0.1049(5) 0.4448(4) 0.0347(13) Uani 1 1 d . . .
N7 N 0.4044(6) -0.1319(5) 0.6363(4) 0.0330(13) Uani 1 1 d . . .
N8 N 0.5629(6) 0.3010(5) 0.7104(4) 0.0334(13) Uani 1 1 d . . .
C1 C 0.9080(7) 0.1794(6) 0.8954(5) 0.0295(15) Uani 1 1 d . . .
H1 H 0.9287 0.1261 0.8435 0.035 Uiso 1 1 calc R . .
C2 C 1.0238(7) 0.2822(6) 0.9725(5) 0.0313(15) Uani 1 1 d . . .
H2 H 1.1219 0.2906 0.9753 0.038 Uiso 1 1 calc R . .
C3 C 0.8559(7) 0.3485(5) 1.0391(4) 0.0231(13) Uani 1 1 d . . .
C4 C 0.7412(7) 0.2366(5) 0.9701(4) 0.0244(14) Uani 1 1 d . . .
C5 C 0.8281(7) 0.4575(6) 1.1089(5) 0.0267(14) Uani 1 1 d . . .
C6 C 0.9267(8) 0.5232(6) 1.2099(5) 0.0367(17) Uani 1 1 d . . .
H3 H 1.0101 0.4997 1.2373 0.044 Uiso 1 1 calc R . .
C7 C 0.8941(9) 0.6253(6) 1.2676(6) 0.045(2) Uani 1 1 d . . .
H4 H 0.9555 0.6708 1.3359 0.055 Uiso 1 1 calc R . .
C8 C 0.7722(9) 0.6599(7) 1.2248(6) 0.049(2) Uani 1 1 d . . .
H5 H 0.7516 0.7298 1.2629 0.058 Uiso 1 1 calc R . .
C9 C 0.6805(8) 0.5889(6) 1.1239(6) 0.0412(18) Uani 1 1 d . . .
H6 H 0.5976 0.6121 1.0949 0.049 Uiso 1 1 calc R . .
C10 C 0.5874(6) 0.1919(5) 0.9749(4) 0.0213(13) Uani 1 1 d . . .
C11 C 0.5650(7) 0.1941(6) 1.0681(5) 0.0279(14) Uani 1 1 d . . .
H7 H 0.6467 0.2288 1.1293 0.033 Uiso 1 1 calc R . .
C12 C 0.4232(7) 0.1456(6) 1.0708(5) 0.0315(15) Uani 1 1 d . . .
H8 H 0.4074 0.1463 1.1332 0.038 Uiso 1 1 calc R . .
C13 C 0.3049(7) 0.0961(6) 0.9798(5) 0.0344(17) Uani 1 1 d . . .
H9 H 0.2069 0.0641 0.9794 0.041 Uiso 1 1 calc R . .
C14 C 0.3335(7) 0.0942(5) 0.8872(5) 0.0322(15) Uani 1 1 d . . .
H10 H 0.2530 0.0593 0.8253 0.039 Uiso 1 1 calc R . .
C15 C 0.5709(7) -0.1280(6) 0.5366(5) 0.0255(14) Uani 1 1 d . . .
C16 C 0.6193(7) -0.1758(6) 0.4559(5) 0.0279(14) Uani 1 1 d . . .
C17 C 0.8215(7) 0.0159(6) 0.5135(5) 0.0336(16) Uani 1 1 d . . .
H11 H 0.9091 0.0678 0.5080 0.040 Uiso 1 1 calc R . .
C18 C 0.7724(7) 0.0645(6) 0.5917(5) 0.0307(15) Uani 1 1 d . . .
H12 H 0.8272 0.1495 0.6375 0.037 Uiso 1 1 calc R . .
C19 C 0.4317(7) -0.2006(6) 0.5562(4) 0.0245(14) Uani 1 1 d . . .
C20 C 0.3366(7) -0.3283(6) 0.4979(5) 0.0380(17) Uani 1 1 d . . .
H13 H 0.3557 -0.3750 0.4419 0.046 Uiso 1 1 calc R . .
C21 C 0.2141(8) -0.3859(6) 0.5226(5) 0.0433(18) Uani 1 1 d . . .
H14 H 0.1499 -0.4717 0.4835 0.052 Uiso 1 1 calc R . .
C22 C 0.1872(7) -0.3165(6) 0.6049(5) 0.0389(17) Uani 1 1 d . . .
H15 H 0.1054 -0.3536 0.6235 0.047 Uiso 1 1 calc R . .
C23 C 0.2845(8) -0.1907(7) 0.6589(5) 0.0453(19) Uani 1 1 d . . .
H16 H 0.2662 -0.1428 0.7148 0.054 Uiso 1 1 calc R . .
C24 C 0.4623(7) 0.3057(6) 0.6278(5) 0.0273(15) Uani 1 1 d . . .
C25 C 0.4345(8) 0.4204(6) 0.6192(5) 0.0372(16) Uani 1 1 d . . .
H17 H 0.3613 0.4192 0.5612 0.045 Uiso 1 1 calc R . .
C26 C 0.5172(8) 0.5377(6) 0.6984(5) 0.0398(17) Uani 1 1 d . . .
H18 H 0.5012 0.6172 0.6946 0.048 Uiso 1 1 calc R . .
C27 C 0.6232(8) 0.5346(6) 0.7824(5) 0.0399(18) Uani 1 1 d . . .
H19 H 0.6812 0.6122 0.8366 0.048 Uiso 1 1 calc R . .
C28 C 0.6427(8) 0.4159(6) 0.7857(5) 0.0418(18) Uani 1 1 d . . .
H20 H 0.7152 0.4149 0.8433 0.050 Uiso 1 1 calc R . .

loop_
_atom_site_aniso_label
_atom_site_aniso_U_11
_atom_site_aniso_U_22
_atom_site_aniso_U_33
_atom_site_aniso_U_23
_atom_site_aniso_U_13
_atom_site_aniso_U_12
Ag1 0.0452(3) 0.0293(3) 0.0278(3) -0.0024(2) 0.0110(3) 0.0026(2)
Re1 0.02931(18) 0.03047(17) 0.0424(2) 0.00566(13) 0.01217(14) 0.00796(12)
O1 0.052(3) 0.063(3) 0.063(4) 0.040(3) 0.013(3) 0.018(3)
O2 0.051(3) 0.056(3) 0.092(4) 0.052(3) 0.019(3) 0.017(3)
O3 0.064(4) 0.074(4) 0.065(4) -0.019(3) -0.002(3) 0.017(3)
O4 0.083(5) 0.042(3) 0.160(6) 0.007(4) 0.091(5) 0.015(3)
N1 0.028(3) 0.024(3) 0.026(3) 0.007(2) 0.009(2) 0.008(2)
N2 0.020(3) 0.028(3) 0.034(3) 0.017(3) 0.007(2) 0.009(2)
N3 0.031(3) 0.028(3) 0.040(3) 0.012(3) 0.017(3) 0.010(3)
N4 0.020(3) 0.021(3) 0.030(3) 0.005(2) 0.007(2) 0.006(2)
N5 0.031(3) 0.027(3) 0.023(3) 0.004(2) 0.001(3) 0.006(3)
N6 0.036(3) 0.022(3) 0.038(3) 0.003(3) 0.015(3) 0.001(3)
N7 0.029(3) 0.029(3) 0.032(3) 0.000(3) 0.011(3) 0.002(2)
N8 0.045(4) 0.028(3) 0.023(3) 0.010(3) 0.009(3) 0.005(3)
C1 0.035(4) 0.029(3) 0.032(4) 0.011(3) 0.019(3) 0.014(3)
C2 0.028(4) 0.031(3) 0.046(4) 0.018(3) 0.022(3) 0.011(3)
C3 0.027(4) 0.018(3) 0.022(3) 0.007(3) 0.008(3) 0.004(3)
C4 0.034(4) 0.019(3) 0.023(3) 0.010(3) 0.011(3) 0.009(3)
C5 0.029(4) 0.021(3) 0.030(4) 0.009(3) 0.014(3) 0.004(3)
C6 0.038(4) 0.033(4) 0.031(4) 0.007(3) 0.011(3) 0.001(3)
C7 0.054(5) 0.024(4) 0.041(4) -0.004(3) 0.025(4) -0.013(4)
C8 0.064(6) 0.029(4) 0.063(5) 0.003(4) 0.050(5) 0.011(4)
C9 0.051(5) 0.027(3) 0.059(5) 0.012(4) 0.036(4) 0.017(3)
C10 0.022(3) 0.012(3) 0.030(4) 0.005(3) 0.011(3) 0.004(2)
C11 0.030(4) 0.023(3) 0.030(4) 0.006(3) 0.011(3) 0.010(3)
C12 0.036(4) 0.023(3) 0.040(4) 0.010(3) 0.019(4) 0.009(3)
C13 0.025(4) 0.021(3) 0.059(5) 0.008(3) 0.023(4) 0.004(3)
C14 0.033(4) 0.016(3) 0.038(4) 0.002(3) 0.004(3) 0.007(3)
C15 0.025(3) 0.023(3) 0.027(4) 0.008(3) 0.003(3) 0.011(3)
C16 0.029(4) 0.021(3) 0.032(4) 0.011(3) 0.006(3) 0.006(3)
C17 0.025(4) 0.030(4) 0.044(4) 0.010(3) 0.012(3) 0.005(3)
C18 0.026(4) 0.022(3) 0.036(4) 0.009(3) 0.003(3) 0.002(3)
C19 0.025(3) 0.023(3) 0.022(3) 0.002(3) 0.004(3) 0.010(3)
C20 0.047(4) 0.024(3) 0.039(4) 0.000(3) 0.024(4) 0.005(3)
C21 0.040(4) 0.025(3) 0.053(5) 0.000(3) 0.017(4) -0.001(3)
C22 0.034(4) 0.036(4) 0.043(4) 0.007(4) 0.018(4) 0.004(3)
C23 0.044(5) 0.040(4) 0.043(5) -0.003(4) 0.022(4) 0.005(4)
C24 0.033(4) 0.020(3) 0.024(4) 0.003(3) 0.014(3) 0.001(3)
C25 0.040(4) 0.033(4) 0.037(4) 0.011(3) 0.012(3) 0.009(3)
C26 0.050(5) 0.028(4) 0.040(4) 0.006(3) 0.012(4) 0.017(3)
C27 0.058(5) 0.020(3) 0.036(4) 0.003(3) 0.017(4) 0.006(3)
C28 0.056(5) 0.028(4) 0.020(4) -0.002(3) -0.001(3) 0.002(3)

loop_
_atom_type_symbol
_atom_type_description
_atom_type_scat_dispersion_real
_atom_type_scat_dispersion_imag
_atom_type_scat_source
C C 0.0033 0.0016 'International Tables Vol C Tables 4.2.6.8 and 6.1.1.4'
H H 0.0000 0.0000 'International Tables Vol C Tables 4.2.6.8 and 6.1.1.4'
N N 0.0061 0.0033 'International Tables Vol C Tables 4.2.6.8 and 6.1.1.4'
O O 0.0106 0.0060 'International Tables Vol C Tables 4.2.6.8 and 6.1.1.4'
Ag Ag -0.8971 1.1015 'International Tables Vol C Tables 4.2.6.8 and 6.1.1.4'
Re Re -1.0185 7.2310 'International Tables Vol C Tables 4.2.6.8 and 6.1.1.4'

loop_
_geom_angle_atom_site_label_1
_geom_angle_atom_site_label_2
_geom_angle_atom_site_label_3
_geom_angle
_geom_angle_site_symmetry_1
_geom_angle_site_symmetry_3
_geom_angle_publ_flag
N7 Ag1 N8 133.11(18) . . ?
N7 Ag1 N4 107.34(16) . . ?
N8 Ag1 N4 91.95(16) . . ?
N7 Ag1 N1 125.86(17) . . ?
N8 Ag1 N1 100.69(17) . . ?
N4 Ag1 N1 70.48(16) . . ?
N7 Ag1 N5 66.98(16) . . ?
N8 Ag1 N5 101.00(16) . . ?
N4 Ag1 N5 166.20(16) . . ?
N1 Ag1 N5 102.08(16) . . ?
O3 Re1 O4 109.0(3) . . ?
O3 Re1 O1 109.5(3) . . ?
O4 Re1 O1 111.0(3) . . ?
O3 Re1 O2 111.3(3) . . ?
O4 Re1 O2 109.1(3) . . ?
O1 Re1 O2 106.9(2) . . ?
C1 N1 C4 117.4(5) . . ?
C1 N1 Ag1 123.5(4) . . ?
C4 N1 Ag1 108.3(4) . . ?
C3 N2 C2 115.4(5) . . ?
C5 N3 C9 117.7(6) . . ?
C10 N4 C14 117.8(5) . . ?
C10 N4 Ag1 113.4(3) . . ?
C14 N4 Ag1 126.2(4) . . ?
C18 N5 C15 117.5(5) . . ?
C18 N5 Ag1 122.3(4) . . ?
C15 N5 Ag1 119.9(4) . . ?
C17 N6 C16 117.2(5) . . ?
C19 N7 C23 118.2(5) . . ?
C19 N7 Ag1 123.5(4) . . ?
C23 N7 Ag1 118.3(4) . . ?
C24 N8 C28 117.1(6) . . ?
C24 N8 Ag1 119.0(4) . . ?
C28 N8 Ag1 122.2(4) . . ?
N1 C1 C2 121.1(5) . . ?
N2 C2 C1 122.5(6) . . ?
N2 C3 C4 122.3(5) . . ?
N2 C3 C5 115.1(5) . . ?
C4 C3 C5 122.4(5) . . ?
N1 C4 C3 120.4(5) . . ?
N1 C4 C10 115.0(5) . . ?
C3 C4 C10 124.5(5) . . ?
N3 C5 C6 123.9(6) . . ?
N3 C5 C3 115.3(5) . . ?
C6 C5 C3 120.8(6) . . ?
C5 C6 C7 116.7(7) . . ?
C8 C7 C6 120.5(7) . . ?
C7 C8 C9 118.7(6) . . ?
N3 C9 C8 122.5(7) . . ?
N4 C10 C11 122.0(5) . . ?
N4 C10 C4 117.0(5) . . ?
C11 C10 C4 120.8(5) . . ?
C12 C11 C10 120.2(6) . . ?
C13 C12 C11 118.7(6) . . ?
C12 C13 C14 118.9(6) . . ?
N4 C14 C13 122.3(6) . . ?
N5 C15 C16 119.8(5) . . ?
N5 C15 C19 114.4(5) . . ?
C16 C15 C19 125.9(5) . . ?
N6 C16 C15 121.9(5) . . ?
N6 C16 C24 113.2(5) . 2_656 ?
C15 C16 C24 124.8(5) . 2_656 ?
N6 C17 C18 121.0(6) . . ?
N5 C18 C17 122.6(6) . . ?
N7 C19 C20 120.5(5) . . ?
N7 C19 C15 115.0(5) . . ?
C20 C19 C15 124.4(5) . . ?
C21 C20 C19 120.0(6) . . ?
C20 C21 C22 119.5(6) . . ?
C23 C22 C21 117.7(6) . . ?
N7 C23 C22 124.0(6) . . ?
N8 C24 C25 123.1(6) . . ?
N8 C24 C16 115.0(5) . 2_656 ?
C25 C24 C16 121.9(6) . 2_656 ?
C24 C25 C26 118.8(7) . . ?
C27 C26 C25 118.6(6) . . ?
C26 C27 C28 119.1(6) . . ?
N8 C28 C27 123.3(7) . . ?
N1 C1 H1 120.00 . . ?
C2 C1 H1 119.00 . . ?
N2 C2 H2 119.00 . . ?
C1 C2 H2 119.00 . . ?
C5 C6 H3 122.00 . . ?
C7 C6 H3 122.00 . . ?
C6 C7 H4 119.00 . . ?
C8 C7 H4 119.00 . . ?
C7 C8 H5 121.00 . . ?
C9 C8 H5 121.00 . . ?
C8 C9 H6 119.00 . . ?
N3 C9 H6 119.00 . . ?
C10 C11 H7 119.00 . . ?
C12 C11 H7 119.00 . . ?
C11 C12 H8 121.00 . . ?
C13 C12 H8 121.00 . . ?
C12 C13 H9 121.00 . . ?
C14 C13 H9 119.00 . . ?
C13 C14 H10 119.00 . . ?
N4 C14 H10 119.00 . . ?
C18 C17 H11 119.00 . . ?
N6 C17 H11 119.00 . . ?
C17 C18 H12 119.00 . . ?
N5 C18 H12 119.00 . . ?
C21 C20 H13 119.00 . . ?
C19 C20 H13 119.00 . . ?
C20 C21 H14 119.00 . . ?
C22 C21 H14 119.00 . . ?
C21 C22 H15 121.00 . . ?
C23 C22 H15 121.00 . . ?
C22 C23 H16 119.00 . . ?
N7 C23 H16 119.00 . . ?
C24 C25 H17 121.00 . . ?
C26 C25 H17 121.00 . . ?
C25 C26 H18 121.00 . . ?
C27 C26 H18 121.00 . . ?
C26 C27 H19 119.00 . . ?
C28 C27 H19 119.00 . . ?
C27 C28 H20 119.00 . . ?
N8 C28 H20 119.00 . . ?

loop_
_geom_bond_atom_site_label_1
_geom_bond_atom_site_label_2
_geom_bond_distance
_geom_bond_site_symmetry_2
_geom_bond_publ_flag
Ag1 N7 2.345(5) . ?
Ag1 N8 2.412(5) . ?
Ag1 N4 2.415(5) . ?
Ag1 N1 2.431(5) . ?
Ag1 N5 2.438(5) . ?
Re1 O3 1.690(5) . ?
Re1 O4 1.690(5) . ?
Re1 O1 1.706(5) . ?
Re1 O2 1.724(5) . ?
N1 C1 1.337(7) . ?
N1 C4 1.353(7) . ?
N2 C3 1.350(7) . ?
N2 C2 1.350(7) . ?
N3 C5 1.338(8) . ?
N3 C9 1.344(7) . ?
N4 C10 1.340(7) . ?
N4 C14 1.345(7) . ?
N5 C18 1.331(7) . ?
N5 C15 1.351(7) . ?
N6 C17 1.336(7) . ?
N6 C16 1.346(7) . ?
N7 C19 1.339(7) . ?
N7 C23 1.337(8) . ?
N8 C24 1.332(8) . ?
N8 C28 1.337(7) . ?
C1 C2 1.374(8) . ?
C3 C4 1.378(8) . ?
C3 C5 1.499(8) . ?
C4 C10 1.483(8) . ?
C5 C6 1.395(9) . ?
C6 C7 1.386(9) . ?
C7 C8 1.371(10) . ?
C8 C9 1.384(10) . ?
C10 C11 1.381(8) . ?
C11 C12 1.365(8) . ?
C12 C13 1.367(9) . ?
C13 C14 1.399(8) . ?
C15 C16 1.391(8) . ?
C15 C19 1.516(8) . ?
C16 C24 1.493(8) 2_656 ?
C17 C18 1.369(8) . ?
C19 C20 1.383(8) . ?
C20 C21 1.371(8) . ?
C21 C22 1.364(9) . ?
C22 C23 1.364(9) . ?
C24 C25 1.370(8) . ?
C24 C16 1.493(8) 2_656 ?
C25 C26 1.380(9) . ?
C26 C27 1.366(9) . ?
C27 C28 1.365(9) . ?
C1 H1 0.93 . ?
C2 H2 0.93 . ?
C6 H3 0.93 . ?
C7 H4 0.93 . ?
C8 H5 0.93 . ?
C9 H6 0.93 . ?
C11 H7 0.93 . ?
C12 H8 0.93 . ?
C13 H9 0.93 . ?
C14 H10 0.93 . ?
C17 H11 0.93 . ?
C18 H12 0.93 . ?
C20 H13 0.93 . ?
C21 H14 0.93 . ?
C22 H15 0.93 . ?
C23 H16 0.93 . ?
C25 H17 0.93 . ?
C26 H18 0.93 . ?
C27 H19 0.93 . ?
C28 H20 0.93 . ?
